data_4030953
loop_
_publ_author_name
'Shirke, Rajendra P.'
'Ramasastry, S. S. V.'

_publ_section_title
;
 Modular assembly of furotropones and benzofurotropones, and study of
 their physicochemical properties.
;
_journal_issue 10
_journal_name_full 'The Journal of organic chemistry'
_journal_page_first 4893
_journal_page_last 4903
_journal_paper_doi 10.1021/acs.joc.5b00226
_journal_volume 80
_journal_year 2015
_chemical_formula_moiety 'C29 H18 O4'
_chemical_formula_sum 'C29 H18 O4'
_chemical_formula_weight 430.43
_space_group_crystal_system monoclinic
_space_group_IT_number 14
_space_group_name_Hall '-P 2ybc'
_space_group_name_H-M_alt 'P 1 21/c 1'
_symmetry_space_group_name_Hall '-P 2ybc'
_symmetry_space_group_name_H-M 'P 1 21/c 1'
_atom_sites_solution_hydrogens geom
_atom_sites_solution_primary direct
_audit_creation_date 2015-01-30
_audit_creation_method
;
Olex2 1.2
(compiled 2015.01.26 svn.r3150 for OlexSys, GUI svn.r4998)
;
_cell_angle_alpha 90
_cell_angle_beta 104.868(9)
_cell_angle_gamma 90
_cell_formula_units_Z 4
_cell_length_a 9.517(3)
_cell_length_b 21.237(8)
_cell_length_c 11.104(4)
_cell_measurement_reflns_used 825
_cell_measurement_temperature 296(2)
_cell_measurement_theta_max 15.53
_cell_measurement_theta_min 2.41
_cell_volume 2169.1(13)
_computing_molecular_graphics 'Olex2 (Dolomanov et al., 2009)'
_computing_publication_material 'Olex2 (Dolomanov et al., 2009)'
_computing_structure_refinement 'ShelXL (Sheldrick, 2008)'
_computing_structure_solution 'ShelXT (Sheldrick, 2015)'
_diffrn_ambient_temperature 296(2)
_diffrn_measured_fraction_theta_full 0.903
_diffrn_measured_fraction_theta_max 0.903
_diffrn_measurement_device_type 'Bruker APEX-II CCD'
_diffrn_measurement_method '\f and \w scans'
_diffrn_radiation_monochromator graphite
_diffrn_radiation_type MoK\a
_diffrn_radiation_wavelength 0.71073
_diffrn_reflns_av_R_equivalents 0.1469
_diffrn_reflns_av_unetI/netI 0.1603
_diffrn_reflns_laue_measured_fraction_full 0.903
_diffrn_reflns_laue_measured_fraction_max 0.903
_diffrn_reflns_limit_h_max 9
_diffrn_reflns_limit_h_min -9
_diffrn_reflns_limit_k_max 22
_diffrn_reflns_limit_k_min -21
_diffrn_reflns_limit_l_max 11
_diffrn_reflns_limit_l_min -10
_diffrn_reflns_number 12077
_diffrn_reflns_point_group_measured_fraction_full 0.903
_diffrn_reflns_point_group_measured_fraction_max 0.903
_diffrn_reflns_theta_full 22.439
_diffrn_reflns_theta_max 22.439
_diffrn_reflns_theta_min 2.126
_diffrn_standards_number 0
_exptl_absorpt_coefficient_mu 0.088
_exptl_absorpt_correction_T_max 0.7448
_exptl_absorpt_correction_T_min 0.5928
_exptl_absorpt_correction_type multi-scan
_exptl_absorpt_process_details
;
SADABS-2012/1 (Bruker,2012) was used for absorption correction.
wR2(int) was 0.1186 before and 0.0927 after correction.
The Ratio of minimum to maximum transmission is 0.7959.
The \l/2 correction factor is 0.0015.
;
_exptl_crystal_colour 'clear yellowish yellow'
_exptl_crystal_colour_lustre clear
_exptl_crystal_colour_modifier yellowish
_exptl_crystal_colour_primary yellow
_exptl_crystal_density_diffrn 1.318
_exptl_crystal_description block
_exptl_crystal_F_000 896
_exptl_crystal_size_max 0.1
_exptl_crystal_size_mid 0.1
_exptl_crystal_size_min 0.1
_refine_diff_density_max 0.231
_refine_diff_density_min -0.248
_refine_diff_density_rms 0.057
_refine_ls_extinction_coef 0.0136(19)
_refine_ls_extinction_expression Fc^*^=kFc[1+0.001xFc^2^\l^3^/sin(2\q)]^-1/4^
_refine_ls_extinction_method 'SHELXL-2014/7 (Sheldrick 2014'
_refine_ls_goodness_of_fit_ref 0.914
_refine_ls_hydrogen_treatment constr
_refine_ls_matrix_type full
_refine_ls_number_parameters 299
_refine_ls_number_reflns 2540
_refine_ls_number_restraints 0
_refine_ls_restrained_S_all 0.914
_refine_ls_R_factor_all 0.1766
_refine_ls_R_factor_gt 0.0632
_refine_ls_shift/su_max 0.000
_refine_ls_shift/su_mean 0.000
_refine_ls_structure_factor_coef Fsqd
_refine_ls_weighting_details 'w=1/[\s^2^(Fo^2^)+(0.0732P)^2^] where P=(Fo^2^+2Fc^2^)/3'
_refine_ls_weighting_scheme calc
_refine_ls_wR_factor_gt 0.1323
_refine_ls_wR_factor_ref 0.1823
_reflns_Friedel_coverage 0.000
_reflns_number_gt 1088
_reflns_number_total 2540
_reflns_threshold_expression 'I > 2\s(I)'
_cod_data_source_file jo5b00226_si_002.cif
_cod_data_source_block sci_221_rs_02_c2_0m
_cod_depositor_comments 'Adding full bibliography for 4030953.cif.'
_cod_database_code 4030953
_shelx_space_group_comment
;
The symmetry employed for this shelxl refinement is uniquely defined
by the following loop, which should always be used as a source of
symmetry information in preference to the above space-group names.
They are only intended as comments.
;
_olex2_refinement_description
;
1. Fixed Uiso
 At 1.2 times of:
  All C(H) groups
2.a Aromatic/amide H refined with riding coordinates:
 C1(H1), C2(H2), C3(H3), C11(H11), C12(H12), C13(H13), C14(H14), C15(H15),
 C16(H16), C17(H17), C19(H19), C20(H20), C22(H22), C25(H25), C26(H26), C27(H27),
  C28(H28), C29(H29)
;
_shelx_shelxl_version_number 2014/7
_olex2_submission_special_instructions 'No special instructions were received'

loop_
_space_group_symop_operation_xyz
'x, y, z'
'-x, y+1/2, -z+1/2'
'-x, -y, -z'
'x, -y-1/2, z-1/2'

loop_
_atom_site_label
_atom_site_type_symbol
_atom_site_fract_x
_atom_site_fract_y
_atom_site_fract_z
_atom_site_U_iso_or_equiv
_atom_site_adp_type
_atom_site_occupancy
_atom_site_site_symmetry_order
_atom_site_calc_flag
_atom_site_refinement_flags_posn
O1 O 0.2865(5) 0.5074(2) 0.5080(4) 0.0812(15) Uani 1 1 d .
O2 O 0.1451(5) 0.65260(17) 0.4563(4) 0.0757(15) Uani 1 1 d .
O3 O 0.6723(4) 0.72218(17) 0.3379(3) 0.0600(12) Uani 1 1 d .
O4 O 0.2591(4) 0.78906(19) 0.5582(4) 0.0648(14) Uani 1 1 d .
C1 C -0.1452(8) 0.4847(4) 0.1477(8) 0.080(2) Uani 1 1 d .
H1 H -0.2275 0.4714 0.0882 0.096 Uiso 1 1 calc R
C2 C -0.1050(8) 0.4554(3) 0.2637(9) 0.078(2) Uani 1 1 d .
H2 H -0.1621 0.4233 0.2829 0.094 Uiso 1 1 calc R
C3 C 0.0189(8) 0.4740(3) 0.3491(6) 0.063(2) Uani 1 1 d .
H3 H 0.0470 0.4532 0.4253 0.075 Uiso 1 1 calc R
C4 C 0.1033(7) 0.5230(3) 0.3247(7) 0.0487(17) Uani 1 1 d .
C5 C 0.2390(7) 0.5399(3) 0.4162(7) 0.0554(18) Uani 1 1 d .
C6 C 0.3248(7) 0.5968(2) 0.3978(5) 0.0494(17) Uani 1 1 d .
C7 C 0.2602(7) 0.6562(3) 0.4230(5) 0.0523(17) Uani 1 1 d .
C8 C 0.3184(6) 0.7189(2) 0.4154(5) 0.0440(16) Uani 1 1 d .
C9 C 0.4446(6) 0.7379(3) 0.3855(5) 0.0471(17) Uani 1 1 d .
C10 C 0.4762(6) 0.8071(3) 0.3809(6) 0.0444(16) Uani 1 1 d .
C11 C 0.4504(6) 0.8371(3) 0.2670(6) 0.0592(18) Uani 1 1 d .
H11 H 0.4139 0.8144 0.1941 0.071 Uiso 1 1 calc R
C12 C 0.4788(7) 0.9013(3) 0.2608(7) 0.067(2) Uani 1 1 d .
H12 H 0.4589 0.9218 0.1843 0.080 Uiso 1 1 calc R
C13 C 0.5368(7) 0.9339(3) 0.3698(9) 0.068(2) Uani 1 1 d .
H13 H 0.5579 0.9765 0.3662 0.082 Uiso 1 1 calc R
C14 C 0.0604(8) 0.5514(3) 0.2081(8) 0.070(2) Uani 1 1 d .
H14 H 0.1170 0.5835 0.1884 0.084 Uiso 1 1 calc R
C15 C -0.0629(9) 0.5332(4) 0.1218(7) 0.084(2) Uani 1 1 d .
H15 H -0.0909 0.5538 0.0455 0.100 Uiso 1 1 calc R
C16 C 0.5634(7) 0.9048(3) 0.4818(7) 0.074(2) Uani 1 1 d .
H16 H 0.6008 0.9276 0.5545 0.089 Uiso 1 1 calc R
C17 C 0.5349(7) 0.8410(3) 0.4883(6) 0.0646(19) Uani 1 1 d .
H17 H 0.5555 0.8209 0.5652 0.078 Uiso 1 1 calc R
C18 C 0.5478(6) 0.6947(3) 0.3595(5) 0.0456(16) Uani 1 1 d .
C19 C 0.7590(6) 0.6727(3) 0.3218(5) 0.0581(18) Uani 1 1 d .
H19 H 0.8502 0.6772 0.3069 0.070 Uiso 1 1 calc R
C20 C 0.6964(7) 0.6176(3) 0.3303(5) 0.0560(18) Uani 1 1 d .
H20 H 0.7344 0.5780 0.3216 0.067 Uiso 1 1 calc R
C21 C 0.5592(7) 0.6308(3) 0.3556(5) 0.0474(16) Uani 1 1 d .
C22 C 0.4525(7) 0.5870(3) 0.3721(5) 0.0566(18) Uani 1 1 d .
H22 H 0.4753 0.5450 0.3636 0.068 Uiso 1 1 calc R
C23 C 0.2223(7) 0.7689(3) 0.4501(7) 0.0519(19) Uani 1 1 d .
C24 C 0.0895(7) 0.7898(3) 0.3617(7) 0.0484(17) Uani 1 1 d .
C25 C -0.0129(7) 0.8251(3) 0.4011(6) 0.0606(19) Uani 1 1 d .
H25 H 0.0035 0.8362 0.4846 0.073 Uiso 1 1 calc R
C26 C -0.1378(8) 0.8436(3) 0.3172(8) 0.068(2) Uani 1 1 d .
H26 H -0.2070 0.8663 0.3450 0.081 Uiso 1 1 calc R
C27 C -0.1633(7) 0.8295(3) 0.1934(8) 0.072(2) Uani 1 1 d .
H27 H -0.2482 0.8429 0.1371 0.086 Uiso 1 1 calc R
C28 C -0.0605(8) 0.7949(3) 0.1532(6) 0.075(2) Uani 1 1 d .
H28 H -0.0761 0.7854 0.0690 0.090 Uiso 1 1 calc R
C29 C 0.0638(7) 0.7745(3) 0.2360(7) 0.0605(19) Uani 1 1 d .
H29 H 0.1309 0.7504 0.2083 0.073 Uiso 1 1 calc R

loop_
_atom_site_aniso_label
_atom_site_aniso_U_11
_atom_site_aniso_U_22
_atom_site_aniso_U_33
_atom_site_aniso_U_23
_atom_site_aniso_U_13
_atom_site_aniso_U_12
O1 0.075(4) 0.070(3) 0.093(4) 0.030(3) 0.011(3) -0.011(3)
O2 0.069(3) 0.063(3) 0.112(4) 0.003(3) 0.055(3) -0.006(2)
O3 0.051(3) 0.057(3) 0.079(3) 0.000(2) 0.029(2) -0.005(2)
O4 0.066(3) 0.072(3) 0.061(3) -0.003(3) 0.027(3) 0.006(2)
C1 0.058(6) 0.081(6) 0.097(7) -0.024(5) 0.011(5) -0.003(5)
C2 0.059(6) 0.065(5) 0.122(8) -0.014(5) 0.042(6) -0.014(4)
C3 0.050(5) 0.057(5) 0.087(6) -0.007(4) 0.030(5) -0.006(4)
C4 0.046(5) 0.041(4) 0.063(5) 0.004(4) 0.020(4) 0.003(4)
C5 0.048(5) 0.046(4) 0.074(6) 0.006(4) 0.020(5) -0.002(4)
C6 0.047(4) 0.038(4) 0.070(5) 0.004(3) 0.027(4) 0.003(3)
C7 0.047(4) 0.062(5) 0.055(5) 0.009(3) 0.026(4) 0.001(4)
C8 0.052(4) 0.042(4) 0.045(4) -0.005(3) 0.025(3) -0.011(3)
C9 0.048(4) 0.046(4) 0.047(5) 0.003(3) 0.013(4) 0.001(3)
C10 0.037(4) 0.052(4) 0.046(5) -0.001(4) 0.015(4) -0.009(3)
C11 0.065(5) 0.054(5) 0.055(5) -0.001(4) 0.009(4) -0.010(4)
C12 0.065(5) 0.064(5) 0.064(6) 0.022(4) 0.004(4) 0.004(4)
C13 0.061(5) 0.051(5) 0.096(7) 0.005(5) 0.027(5) -0.001(4)
C14 0.049(5) 0.076(5) 0.083(6) 0.008(5) 0.012(5) -0.010(4)
C15 0.060(6) 0.094(6) 0.089(7) 0.017(5) 0.006(5) -0.003(5)
C16 0.077(5) 0.066(6) 0.085(7) -0.021(5) 0.033(5) -0.022(4)
C17 0.082(5) 0.055(5) 0.058(6) -0.006(4) 0.020(4) -0.014(4)
C18 0.039(4) 0.049(4) 0.052(5) 0.003(3) 0.017(4) -0.004(3)
C19 0.046(4) 0.065(5) 0.068(5) -0.001(4) 0.022(4) 0.010(4)
C20 0.057(5) 0.048(4) 0.068(5) 0.004(3) 0.025(4) 0.010(4)
C21 0.044(4) 0.050(4) 0.047(4) 0.000(3) 0.010(4) 0.008(3)
C22 0.063(5) 0.041(4) 0.070(5) 0.003(3) 0.024(4) -0.001(4)
C23 0.062(5) 0.042(4) 0.066(6) -0.006(4) 0.043(5) -0.006(4)
C24 0.044(5) 0.047(4) 0.058(6) 0.003(4) 0.021(4) 0.006(3)
C25 0.059(5) 0.059(4) 0.070(6) -0.002(4) 0.028(5) 0.005(4)
C26 0.052(5) 0.072(5) 0.086(6) 0.009(5) 0.030(5) 0.010(4)
C27 0.050(5) 0.077(5) 0.090(7) 0.025(5) 0.021(5) 0.011(4)
C28 0.063(5) 0.098(6) 0.065(6) 0.006(4) 0.017(5) 0.009(5)
C29 0.054(5) 0.068(5) 0.066(6) 0.001(4) 0.028(4) 0.016(4)

loop_
_atom_type_symbol
_atom_type_description
_atom_type_scat_dispersion_real
_atom_type_scat_dispersion_imag
_atom_type_scat_source
C C 0.0033 0.0016 'International Tables Vol C Tables 4.2.6.8 and 6.1.1.4'
H H 0.0000 0.0000 'International Tables Vol C Tables 4.2.6.8 and 6.1.1.4'
O O 0.0106 0.0060 'International Tables Vol C Tables 4.2.6.8 and 6.1.1.4'

loop_
_geom_angle_atom_site_label_1
_geom_angle_atom_site_label_2
_geom_angle_atom_site_label_3
_geom_angle
C19 O3 C18 105.5(4)
C2 C1 H1 120.2
C15 C1 H1 120.2
C15 C1 C2 119.7(7)
C1 C2 H2 120.2
C3 C2 C1 119.6(7)
C3 C2 H2 120.2
C2 C3 H3 119.3
C2 C3 C4 121.5(7)
C4 C3 H3 119.3
C3 C4 C5 120.0(7)
C3 C4 C14 117.5(7)
C14 C4 C5 122.3(6)
O1 C5 C4 120.8(6)
O1 C5 C6 118.2(6)
C4 C5 C6 121.0(6)
C7 C6 C5 113.5(5)
C22 C6 C5 117.4(5)
C22 C6 C7 128.8(5)
O2 C7 C6 116.7(5)
O2 C7 C8 116.8(5)
C8 C7 C6 126.5(5)
C7 C8 C23 111.3(5)
C9 C8 C7 130.4(5)
C9 C8 C23 118.2(5)
C8 C9 C10 119.1(5)
C8 C9 C18 123.0(5)
C18 C9 C10 117.8(5)
C11 C10 C9 119.4(6)
C11 C10 C17 119.2(6)
C17 C10 C9 121.3(6)
C10 C11 H11 119.8
C10 C11 C12 120.3(6)
C12 C11 H11 119.8
C11 C12 H12 120.5
C13 C12 C11 119.1(6)
C13 C12 H12 120.5
C12 C13 H13 119.5
C16 C13 C12 121.0(7)
C16 C13 H13 119.5
C4 C14 H14 119.2
C15 C14 C4 121.7(7)
C15 C14 H14 119.2
C1 C15 H15 120.0
C14 C15 C1 120.0(7)
C14 C15 H15 120.0
C13 C16 H16 120.0
C13 C16 C17 120.0(7)
C17 C16 H16 120.0
C10 C17 C16 120.3(6)
C10 C17 H17 119.8
C16 C17 H17 119.8
O3 C18 C9 115.2(5)
C21 C18 O3 109.4(5)
C21 C18 C9 135.3(5)
O3 C19 H19 124.2
C20 C19 O3 111.7(5)
C20 C19 H19 124.2
C19 C20 H20 126.6
C19 C20 C21 106.9(5)
C21 C20 H20 126.6
C18 C21 C20 106.6(5)
C18 C21 C22 125.5(6)
C22 C21 C20 127.9(6)
C6 C22 C21 130.1(5)
C6 C22 H22 114.9
C21 C22 H22 114.9
O4 C23 C8 116.7(6)
O4 C23 C24 122.0(6)
C24 C23 C8 121.2(6)
C25 C24 C23 120.7(6)
C25 C24 C29 119.1(6)
C29 C24 C23 120.2(6)
C24 C25 H25 120.0
C26 C25 C24 119.9(7)
C26 C25 H25 120.0
C25 C26 H26 119.3
C27 C26 C25 121.4(6)
C27 C26 H26 119.3
C26 C27 H27 120.6
C26 C27 C28 118.8(7)
C28 C27 H27 120.6
C27 C28 H28 119.6
C29 C28 C27 120.8(6)
C29 C28 H28 119.6
C24 C29 H29 120.1
C28 C29 C24 119.9(6)
C28 C29 H29 120.1

loop_
_geom_bond_atom_site_label_1
_geom_bond_atom_site_label_2
_geom_bond_distance
O1 C5 1.218(6)
O2 C7 1.245(6)
O3 C18 1.395(6)
O3 C19 1.376(6)
O4 C23 1.237(6)
C1 H1 0.9300
C1 C2 1.393(8)
C1 C15 1.368(9)
C2 H2 0.9300
C2 C3 1.369(8)
C3 H3 0.9300
C3 C4 1.383(7)
C4 C5 1.468(8)
C4 C14 1.391(7)
C5 C6 1.502(7)
C6 C7 1.461(7)
C6 C22 1.334(7)
C7 C8 1.452(7)
C8 C9 1.386(7)
C8 C23 1.515(7)
C9 C10 1.504(7)
C9 C18 1.427(7)
C10 C11 1.381(7)
C10 C17 1.381(7)
C11 H11 0.9300
C11 C12 1.395(8)
C12 H12 0.9300
C12 C13 1.380(8)
C13 H13 0.9300
C13 C16 1.353(8)
C14 H14 0.9300
C14 C15 1.366(8)
C15 H15 0.9300
C16 H16 0.9300
C16 C17 1.387(8)
C17 H17 0.9300
C18 C21 1.363(7)
C19 H19 0.9300
C19 C20 1.326(7)
C20 H20 0.9300
C20 C21 1.432(7)
C21 C22 1.424(7)
C22 H22 0.9300
C23 C24 1.456(8)
C24 C25 1.386(7)
C24 C29 1.393(7)
C25 H25 0.9300
C25 C26 1.367(8)
C26 H26 0.9300
C26 C27 1.366(8)
C27 H27 0.9300
C27 C28 1.386(8)
C28 H28 0.9300
C28 C29 1.368(8)
C29 H29 0.9300

loop_
_geom_torsion_atom_site_label_1
_geom_torsion_atom_site_label_2
_geom_torsion_atom_site_label_3
_geom_torsion_atom_site_label_4
_geom_torsion
O1 C5 C6 C7 -106.1(6)
O1 C5 C6 C22 68.4(8)
O2 C7 C8 C9 177.8(6)
O2 C7 C8 C23 -0.5(8)
O3 C18 C21 C20 -0.1(7)
O3 C18 C21 C22 -179.3(5)
O3 C19 C20 C21 -0.9(7)
O4 C23 C24 C25 -10.8(8)
O4 C23 C24 C29 169.1(5)
C1 C2 C3 C4 2.2(9)
C2 C1 C15 C14 2.0(10)
C2 C3 C4 C5 -177.2(5)
C2 C3 C4 C14 -2.2(8)
C3 C4 C5 O1 7.5(9)
C3 C4 C5 C6 -173.8(5)
C3 C4 C14 C15 2.1(9)
C4 C5 C6 C7 75.1(7)
C4 C5 C6 C22 -110.4(6)
C4 C14 C15 C1 -2.0(10)
C5 C4 C14 C15 177.0(6)
C5 C6 C7 O2 0.3(8)
C5 C6 C7 C8 178.9(6)
C5 C6 C22 C21 -176.9(6)
C6 C7 C8 C9 -0.8(10)
C6 C7 C8 C23 -179.1(6)
C7 C6 C22 C21 -3.5(11)
C7 C8 C9 C10 178.1(6)
C7 C8 C9 C18 -2.4(10)
C7 C8 C23 O4 98.0(6)
C7 C8 C23 C24 -79.2(7)
C8 C9 C10 C11 -101.6(6)
C8 C9 C10 C17 80.4(7)
C8 C9 C18 O3 -176.6(5)
C8 C9 C18 C21 -0.3(11)
C8 C23 C24 C25 166.3(5)
C8 C23 C24 C29 -13.8(8)
C9 C8 C23 O4 -80.6(7)
C9 C8 C23 C24 102.2(6)
C9 C10 C11 C12 179.9(5)
C9 C10 C17 C16 179.9(5)
C9 C18 C21 C20 -176.5(6)
C9 C18 C21 C22 4.3(11)
C10 C9 C18 O3 2.9(8)
C10 C9 C18 C21 179.2(7)
C10 C11 C12 C13 1.8(9)
C11 C10 C17 C16 2.0(9)
C11 C12 C13 C16 -1.4(9)
C12 C13 C16 C17 1.2(10)
C13 C16 C17 C10 -1.5(9)
C14 C4 C5 O1 -167.3(6)
C14 C4 C5 C6 11.4(9)
C15 C1 C2 C3 -2.1(10)
C17 C10 C11 C12 -2.1(8)
C18 O3 C19 C20 0.8(6)
C18 C9 C10 C11 78.8(7)
C18 C9 C10 C17 -99.1(6)
C18 C21 C22 C6 -2.3(11)
C19 O3 C18 C9 176.8(5)
C19 O3 C18 C21 -0.4(6)
C19 C20 C21 C18 0.6(7)
C19 C20 C21 C22 179.8(6)
C20 C21 C22 C6 178.7(6)
C22 C6 C7 O2 -173.4(6)
C22 C6 C7 C8 5.3(10)
C23 C8 C9 C10 -3.7(8)
C23 C8 C9 C18 175.7(6)
C23 C24 C25 C26 -179.1(5)
C23 C24 C29 C28 -179.2(6)
C24 C25 C26 C27 -1.8(9)
C25 C24 C29 C28 0.7(9)
C25 C26 C27 C28 0.9(10)
C26 C27 C28 C29 0.7(10)
C27 C28 C29 C24 -1.5(10)
C29 C24 C25 C26 0.9(8)
